data_2225365
loop_
_publ_author_name
'Hemamalini, Madhukar'
'Fun, Hoong-Kun'

_publ_section_title
;
 2-Amino-5-bromopyridine--benzoic acid (1/1)
;
_journal_coeditor_code RZ2420
_journal_issue 3
_journal_name_full 'Acta Crystallographica Section E'
_journal_page_first o663
_journal_paper_doi 10.1107/S1600536810005969
_journal_volume 66
_journal_year 2010
_chemical_formula_iupac 'C5 H5 Br N2, C7 H6 O2'
_chemical_formula_moiety 'C5 H5 Br N2, C7 H6 O2'
_chemical_formula_sum 'C12 H11 Br N2 O2'
_chemical_formula_weight 295.14
_chemical_name_systematic
;
2-Amino-5-bromopyridine--benzoic acid (1/1)
;
_space_group_IT_number 14
_symmetry_cell_setting monoclinic
_symmetry_space_group_name_Hall '-P 2ybc'
_symmetry_space_group_name_H-M 'P 1 21/c 1'
_atom_sites_solution_hydrogens geom
_atom_sites_solution_primary direct
_atom_sites_solution_secondary difmap
_audit_creation_method SHELXL-97
_cell_angle_alpha 90.00
_cell_angle_beta 97.016(2)
_cell_angle_gamma 90.00
_cell_formula_units_Z 4
_cell_length_a 18.5614(16)
_cell_length_b 5.1769(5)
_cell_length_c 12.3613(11)
_cell_measurement_reflns_used 3648
_cell_measurement_temperature 100.00(10)
_cell_measurement_theta_max 31.96
_cell_measurement_theta_min 3.76
_cell_volume 1178.91(19)
_computing_cell_refinement 'SAINT (Bruker, 2009)'
_computing_data_collection 'APEX2 (Bruker, 2009)'
_computing_data_reduction 'SAINT (Bruker, 2009)'
_computing_molecular_graphics 'SHELXTL (Sheldrick, 2008)'
_computing_publication_material 'SHELXTL (Sheldrick, 2008) and PLATON (Spek, 2009)'
_computing_structure_refinement 'SHELXTL (Sheldrick, 2008)'
_computing_structure_solution 'SHELXTL (Sheldrick, 2008)'
_diffrn_ambient_temperature 100.00(10)
_diffrn_measured_fraction_theta_full 0.987
_diffrn_measured_fraction_theta_max 0.987
_diffrn_measurement_device_type
;
Bruker APEX DUO CCD area-detector diffractometer
;
_diffrn_measurement_method '\f and \w scans'
_diffrn_radiation_monochromator graphite
_diffrn_radiation_source 'fine-focus sealed tube'
_diffrn_radiation_type MoK\a
_diffrn_radiation_wavelength 0.71073
_diffrn_reflns_av_R_equivalents 0.0574
_diffrn_reflns_av_sigmaI/netI 0.0630
_diffrn_reflns_limit_h_max 30
_diffrn_reflns_limit_h_min -30
_diffrn_reflns_limit_k_max 8
_diffrn_reflns_limit_k_min -8
_diffrn_reflns_limit_l_max 20
_diffrn_reflns_limit_l_min -20
_diffrn_reflns_number 19825
_diffrn_reflns_theta_full 35.91
_diffrn_reflns_theta_max 35.91
_diffrn_reflns_theta_min 3.76
_diffrn_standards_number 0
_exptl_absorpt_coefficient_mu 3.477
_exptl_absorpt_correction_T_max 0.7879
_exptl_absorpt_correction_T_min 0.2275
_exptl_absorpt_correction_type multi-scan
_exptl_absorpt_process_details '(SADABS; Bruker, 2009)'
_exptl_crystal_colour colourless
_exptl_crystal_density_diffrn 1.663
_exptl_crystal_density_method 'not measured'
_exptl_crystal_description plate
_exptl_crystal_F_000 592
_exptl_crystal_size_max 0.61
_exptl_crystal_size_mid 0.21
_exptl_crystal_size_min 0.07
_refine_diff_density_max 1.248
_refine_diff_density_min -0.499
_refine_ls_extinction_method none
_refine_ls_goodness_of_fit_ref 1.014
_refine_ls_hydrogen_treatment constr
_refine_ls_matrix_type full
_refine_ls_number_parameters 155
_refine_ls_number_reflns 5495
_refine_ls_number_restraints 0
_refine_ls_restrained_S_all 1.014
_refine_ls_R_factor_all 0.0795
_refine_ls_R_factor_gt 0.0450
_refine_ls_shift/su_max 0.001
_refine_ls_shift/su_mean <0.001
_refine_ls_structure_factor_coef Fsqd
_refine_ls_weighting_details 'calc w=1/[\s^2^(Fo^2^)+(0.0640P)^2^+0.0000P] where P=(Fo^2^+2Fc^2^)/3'
_refine_ls_weighting_scheme calc
_refine_ls_wR_factor_gt 0.1092
_refine_ls_wR_factor_ref 0.1232
_reflns_number_gt 3709
_reflns_number_total 5495
_reflns_threshold_expression I>2\s(I)
_cod_data_source_file rz2420.cif
_cod_data_source_block I
_cod_depositor_comments
;
The following automatic conversions were performed:
'_symmetry_cell_setting' value 'Monoclinic' changed to 'monoclinic'
according to '/home/saulius/struct/CIF-dictionaries/cif_core.dic'
dictionary named 'cif_core.dic' version 2.4.1 from 2010-06-29.

Automatic conversion script
Id: cif_fix_enum 1527 2010-12-29 10:47:43Z saulius 

The following automatic conversions were performed:

'_symmetry_cell_setting' value 'Monoclinic' changed to 'monoclinic'
according to /home/saulius/struct/CIF-dictionaries/cif_core.dic
dictionary named 'cif_core.dic' version 2.4.1 from 2010-06-29.

Automatic conversion script
Id: cif_fix_values 1715 2011-07-08 13:25:40Z adriana 
;
_cod_original_sg_symbol_H-M 'P 21/c'
_cod_database_code 2225365
_cod_database_fobs_code 2225365

loop_
_symmetry_equiv_pos_as_xyz
'x, y, z'
'-x, y+1/2, -z+1/2'
'-x, -y, -z'
'x, -y-1/2, z-1/2'

loop_
_atom_site_type_symbol
_atom_site_label
_atom_site_fract_x
_atom_site_fract_y
_atom_site_fract_z
_atom_site_U_iso_or_equiv
_atom_site_adp_type
_atom_site_calc_flag
_atom_site_refinement_flags
_atom_site_occupancy
_atom_site_disorder_assembly
_atom_site_disorder_group
Br Br1 0.470134(11) 0.30630(5) 0.886018(18) 0.02683(8) Uani d . 1 . .
N N1 0.31375(10) -0.1799(3) 0.73265(14) 0.0191(3) Uani d . 1 . .
N N2 0.25884(11) -0.2217(4) 0.55605(15) 0.0252(4) Uani d . 1 . .
H H2A 0.2364 -0.3558 0.5758 0.030 Uiso calc R 1 . .
H H2B 0.2519 -0.1704 0.4894 0.030 Uiso calc R 1 . .
C C1 0.30452(10) -0.0928(4) 0.62906(16) 0.0188(3) Uani d . 1 . .
C C2 0.34283(11) 0.1260(4) 0.59759(17) 0.0214(4) Uani d . 1 . .
H H2 0.3351 0.1861 0.5262 0.026 Uiso calc R 1 . .
C C3 0.39160(12) 0.2490(4) 0.67336(19) 0.0231(4) Uani d . 1 . .
H H3 0.4172 0.3930 0.6543 0.028 Uiso calc R 1 . .
C C4 0.40175(11) 0.1516(4) 0.78013(17) 0.0210(4) Uani d . 1 . .
C C5 0.36211(11) -0.0591(4) 0.80675(16) 0.0206(4) Uani d . 1 . .
H H5 0.3688 -0.1204 0.8780 0.025 Uiso calc R 1 . .
O O1 0.23842(7) 0.4732(3) 0.82571(10) 0.0188(3) Uani d . 1 . .
H H1 0.2668 0.5550 0.7929 0.028 Uiso calc R 1 . .
O O2 0.19345(9) 0.3546(3) 0.65709(11) 0.0217(3) Uani d . 1 . .
C C7 0.13808(11) 0.1436(4) 0.91317(15) 0.0186(4) Uani d . 1 . .
H H7 0.1616 0.2660 0.9600 0.022 Uiso calc R 1 . .
C C8 0.09178(11) -0.0370(4) 0.95201(16) 0.0215(4) Uani d . 1 . .
H H8 0.0842 -0.0341 1.0250 0.026 Uiso calc R 1 . .
C C9 0.05710(11) -0.2199(4) 0.88304(18) 0.0215(4) Uani d . 1 . .
H H9 0.0265 -0.3401 0.9097 0.026 Uiso calc R 1 . .
C C10 0.06795(12) -0.2244(4) 0.77347(18) 0.0217(4) Uani d . 1 . .
H H10 0.0446 -0.3477 0.7269 0.026 Uiso calc R 1 . .
C C11 0.11352(10) -0.0450(4) 0.73404(15) 0.0191(3) Uani d . 1 . .
H H11 0.1205 -0.0473 0.6608 0.023 Uiso calc R 1 . .
C C12 0.14884(10) 0.1389(4) 0.80347(15) 0.0163(3) Uani d . 1 . .
C C13 0.19580(10) 0.3321(4) 0.75609(15) 0.0163(3) Uani d . 1 . .

loop_
_atom_site_aniso_label
_atom_site_aniso_U_11
_atom_site_aniso_U_22
_atom_site_aniso_U_33
_atom_site_aniso_U_12
_atom_site_aniso_U_13
_atom_site_aniso_U_23
Br1 0.02372(11) 0.02522(13) 0.03212(12) -0.00568(8) 0.00565(8) -0.00818(9)
N1 0.0222(7) 0.0160(8) 0.0196(7) -0.0029(6) 0.0045(6) -0.0009(6)
N2 0.0331(9) 0.0235(9) 0.0182(7) -0.0074(8) 0.0000(7) 0.0037(7)
C1 0.0201(8) 0.0154(8) 0.0212(8) 0.0012(7) 0.0041(7) 0.0016(7)
C2 0.0221(8) 0.0194(9) 0.0239(8) 0.0008(7) 0.0076(7) 0.0056(8)
C3 0.0208(8) 0.0181(9) 0.0320(10) -0.0006(7) 0.0097(8) 0.0032(8)
C4 0.0191(8) 0.0176(9) 0.0268(9) -0.0005(7) 0.0053(7) -0.0045(7)
C5 0.0220(8) 0.0194(9) 0.0208(8) -0.0005(8) 0.0043(7) 0.0011(7)
O1 0.0209(6) 0.0193(7) 0.0159(6) -0.0052(6) 0.0013(5) 0.0003(5)
O2 0.0310(7) 0.0199(7) 0.0145(5) -0.0032(6) 0.0043(5) 0.0000(5)
C7 0.0219(8) 0.0183(9) 0.0153(7) -0.0007(7) 0.0010(6) 0.0010(7)
C8 0.0225(8) 0.0226(10) 0.0199(8) -0.0018(8) 0.0041(7) 0.0052(8)
C9 0.0207(8) 0.0165(9) 0.0277(9) -0.0007(7) 0.0043(7) 0.0054(8)
C10 0.0218(8) 0.0168(9) 0.0266(9) -0.0009(7) 0.0027(7) -0.0033(8)
C11 0.0214(8) 0.0171(9) 0.0190(8) 0.0013(7) 0.0033(6) -0.0029(7)
C12 0.0176(7) 0.0141(8) 0.0173(7) 0.0018(6) 0.0031(6) 0.0008(6)
C13 0.0191(8) 0.0143(8) 0.0158(7) 0.0022(7) 0.0028(6) 0.0002(6)

loop_
_atom_type_symbol
_atom_type_description
_atom_type_scat_dispersion_real
_atom_type_scat_dispersion_imag
_atom_type_scat_source
C C 0.0033 0.0016 'International Tables Vol C Tables 4.2.6.8 and 6.1.1.4'
H H 0.0000 0.0000 'International Tables Vol C Tables 4.2.6.8 and 6.1.1.4'
N N 0.0061 0.0033 'International Tables Vol C Tables 4.2.6.8 and 6.1.1.4'
O O 0.0106 0.0060 'International Tables Vol C Tables 4.2.6.8 and 6.1.1.4'
Br Br -0.2901 2.4595 'International Tables Vol C Tables 4.2.6.8 and 6.1.1.4'

loop_
_geom_angle_atom_site_label_1
_geom_angle_atom_site_label_2
_geom_angle_atom_site_label_3
_geom_angle_site_symmetry_1
_geom_angle_site_symmetry_3
_geom_angle
_geom_angle_publ_flag
C1 N1 C5 . . 118.98(18) ?
C1 N2 H2A . . 120.0 ?
C1 N2 H2B . . 120.0 ?
H2A N2 H2B . . 120.0 ?
N2 C1 N1 . . 118.04(19) ?
N2 C1 C2 . . 120.74(19) ?
N1 C1 C2 . . 121.21(19) ?
C3 C2 C1 . . 119.56(19) ?
C3 C2 H2 . . 120.2 ?
C1 C2 H2 . . 120.2 ?
C2 C3 C4 . . 118.38(19) ?
C2 C3 H3 . . 120.8 ?
C4 C3 H3 . . 120.8 ?
C5 C4 C3 . . 119.6(2) ?
C5 C4 Br1 . . 120.26(16) ?
C3 C4 Br1 . . 120.10(16) ?
N1 C5 C4 . . 122.22(19) ?
N1 C5 H5 . . 118.9 ?
C4 C5 H5 . . 118.9 ?
C13 O1 H1 . . 109.5 ?
C8 C7 C12 . . 119.37(19) ?
C8 C7 H7 . . 120.3 ?
C12 C7 H7 . . 120.3 ?
C9 C8 C7 . . 120.53(18) ?
C9 C8 H8 . . 119.7 ?
C7 C8 H8 . . 119.7 ?
C8 C9 C10 . . 120.01(19) ?
C8 C9 H9 . . 120.0 ?
C10 C9 H9 . . 120.0 ?
C11 C10 C9 . . 119.9(2) ?
C11 C10 H10 . . 120.1 ?
C9 C10 H10 . . 120.1 ?
C10 C11 C12 . . 120.26(18) ?
C10 C11 H11 . . 119.9 ?
C12 C11 H11 . . 119.9 ?
C11 C12 C7 . . 119.95(18) ?
C11 C12 C13 . . 118.04(16) ?
C7 C12 C13 . . 121.98(18) ?
O2 C13 O1 . . 123.04(18) ?
O2 C13 C12 . . 120.31(18) ?
O1 C13 C12 . . 116.65(16) ?

loop_
_geom_bond_atom_site_label_1
_geom_bond_atom_site_label_2
_geom_bond_site_symmetry_2
_geom_bond_distance
_geom_bond_publ_flag
Br1 C4 . 1.887(2) ?
N1 C1 . 1.349(3) ?
N1 C5 . 1.355(3) ?
N2 C1 . 1.339(3) ?
N2 H2A . 0.8600 ?
N2 H2B . 0.8600 ?
C1 C2 . 1.417(3) ?
C2 C3 . 1.377(3) ?
C2 H2 . 0.9300 ?
C3 C4 . 1.404(3) ?
C3 H3 . 0.9300 ?
C4 C5 . 1.378(3) ?
C5 H5 . 0.9300 ?
O1 C13 . 1.317(2) ?
O1 H1 . 0.8200 ?
O2 C13 . 1.225(2) ?
C7 C8 . 1.394(3) ?
C7 C12 . 1.395(2) ?
C7 H7 . 0.9300 ?
C8 C9 . 1.380(3) ?
C8 H8 . 0.9300 ?
C9 C10 . 1.394(3) ?
C9 H9 . 0.9300 ?
C10 C11 . 1.384(3) ?
C10 H10 . 0.9300 ?
C11 C12 . 1.391(3) ?
C11 H11 . 0.9300 ?
C12 C13 . 1.493(3) ?

loop_
_geom_hbond_atom_site_label_D
_geom_hbond_atom_site_label_H
_geom_hbond_atom_site_label_A
_geom_hbond_site_symmetry_A
_geom_hbond_distance_DH
_geom_hbond_distance_HA
_geom_hbond_distance_DA
_geom_hbond_angle_DHA
_geom_hbond_publ_flag
O1 H1 N1 1_565 0.8200 1.8300 2.626(2) 162.00 yes
N2 H2A O2 1_545 0.8600 2.0200 2.866(3) 167.00 yes
N2 H2B O1 4_565 0.8600 2.2500 3.105(2) 171.00 yes
C7 H7 O2 4_566 0.9300 2.5100 3.064(2) 118.00 yes

loop_
_geom_torsion_atom_site_label_1
_geom_torsion_atom_site_label_2
_geom_torsion_atom_site_label_3
_geom_torsion_atom_site_label_4
_geom_torsion_site_symmetry_1
_geom_torsion_site_symmetry_2
_geom_torsion_site_symmetry_3
_geom_torsion_site_symmetry_4
_geom_torsion
_geom_torsion_publ_flag
C5 N1 C1 N2 . . . . 177.14(19) ?
C5 N1 C1 C2 . . . . -1.8(3) ?
N2 C1 C2 C3 . . . . -177.5(2) ?
N1 C1 C2 C3 . . . . 1.4(3) ?
C1 C2 C3 C4 . . . . 0.1(3) ?
C2 C3 C4 C5 . . . . -1.2(3) ?
C2 C3 C4 Br1 . . . . 178.02(16) ?
C1 N1 C5 C4 . . . . 0.6(3) ?
C3 C4 C5 N1 . . . . 0.9(3) ?
Br1 C4 C5 N1 . . . . -178.36(15) ?
C12 C7 C8 C9 . . . . 0.3(3) ?
C7 C8 C9 C10 . . . . -0.3(3) ?
C8 C9 C10 C11 . . . . -0.1(3) ?
C9 C10 C11 C12 . . . . 0.4(3) ?
C10 C11 C12 C7 . . . . -0.3(3) ?
C10 C11 C12 C13 . . . . -178.42(19) ?
C8 C7 C12 C11 . . . . 0.0(3) ?
C8 C7 C12 C13 . . . . 177.99(19) ?
C11 C12 C13 O2 . . . . 12.0(3) ?
C7 C12 C13 O2 . . . . -166.00(19) ?
C11 C12 C13 O1 . . . . -168.26(18) ?
C7 C12 C13 O1 . . . . 13.7(3) ?

loop_
_cod_related_entry_id
_cod_related_entry_database
_cod_related_entry_code
1 ChemSpider 30656033
